data_4108404
loop_
_publ_author_name
'Chien-Tien Chen'
'Ya-Hui Lin'
'Ting-Shen Kuo'

_publ_section_title
;
 Directed Assembly of Chiral Oxidovanadium(V) Methoxides into C4-Symmetric
 Metal(I) Vanadate-Centered Quadruplexes: Synergistic K+- and Ag+-specific
 Transport
;
_journal_name_full 'Journal of the American Chemical Society'
_journal_page_first 12842
_journal_page_last 12843
_journal_paper_doi 10.1021/ja8051552
_journal_volume 130
_journal_year 2008
_chemical_formula_moiety 'C56 H70 Cl8 K N4 O26 V5'
_chemical_formula_sum 'C56 H70 Cl8 K N4 O26 V5'
_chemical_formula_weight 1792.56
_chemical_name_systematic
;
?
;
_space_group_IT_number 4
_symmetry_cell_setting monoclinic
_symmetry_space_group_name_Hall 'P 2yb'
_symmetry_space_group_name_H-M 'P 1 21 1'
_atom_sites_solution_hydrogens geom
_atom_sites_solution_primary direct
_atom_sites_solution_secondary difmap
_audit_creation_method SHELXL-97
_cell_angle_alpha 90.00
_cell_angle_beta 103.1670(10)
_cell_angle_gamma 90.00
_cell_formula_units_Z 2
_cell_length_a 15.2879(4)
_cell_length_b 12.7171(4)
_cell_length_c 20.9195(7)
_cell_measurement_reflns_used 77387
_cell_measurement_temperature 200(2)
_cell_measurement_theta_max 25.35
_cell_measurement_theta_min 2.037
_cell_volume 3960.2(2)
_computing_cell_refinement 'HKL Scalepack (Otwinowski & Minor 1997)'
_computing_data_collection 'Collect (Nonius BV, 1997-2000)'
_computing_data_reduction 'HKL Denzo and Scalepack'
_computing_molecular_graphics 'Ortep-3 for Windows (Farrugia, 1997)'
_computing_publication_material 'WinGX publication routines (Farrugia, 1999)'
_computing_structure_refinement 'SHELXL-97 (Sheldrick, 1997)'
_computing_structure_solution 'SHELXS-86 (Sheldrick, 1986)'
_diffrn_ambient_temperature 200(2)
_diffrn_detector_area_resol_mean 9
_diffrn_measured_fraction_theta_full 0.990
_diffrn_measured_fraction_theta_max 0.990
_diffrn_measurement_device_type KappaCCD
_diffrn_measurement_method 'CCD rotation images, thick slices'
_diffrn_radiation_monochromator graphite
_diffrn_radiation_source 'fine-focus sealed tube'
_diffrn_radiation_type MoK\a
_diffrn_radiation_wavelength 0.71073
_diffrn_reflns_av_R_equivalents 0.0712
_diffrn_reflns_av_sigmaI/netI 0.0953
_diffrn_reflns_limit_h_max 15
_diffrn_reflns_limit_h_min -18
_diffrn_reflns_limit_k_max 11
_diffrn_reflns_limit_k_min -15
_diffrn_reflns_limit_l_max 25
_diffrn_reflns_limit_l_min -25
_diffrn_reflns_number 28068
_diffrn_reflns_theta_full 25.39
_diffrn_reflns_theta_max 25.39
_diffrn_reflns_theta_min 2.11
_exptl_absorpt_coefficient_mu 0.964
_exptl_absorpt_correction_T_max 0.8922
_exptl_absorpt_correction_T_min 0.7926
_exptl_absorpt_correction_type multi-scan
_exptl_absorpt_process_details
;
?
;
_exptl_crystal_colour black
_exptl_crystal_density_diffrn 1.503
_exptl_crystal_description prism
_exptl_crystal_F_000 1824
_exptl_crystal_size_max 0.32
_exptl_crystal_size_mid 0.15
_exptl_crystal_size_min 0.1
_refine_diff_density_max 0.942
_refine_diff_density_min -0.653
_refine_diff_density_rms 0.146
_refine_ls_abs_structure_details 'Flack H D (1983), Acta Cryst. A39, 876-881'
_refine_ls_abs_structure_Flack 0.07(4)
_refine_ls_extinction_method none
_refine_ls_goodness_of_fit_ref 1.071
_refine_ls_hydrogen_treatment fixed
_refine_ls_matrix_type full
_refine_ls_number_parameters 867
_refine_ls_number_reflns 12681
_refine_ls_number_restraints 0
_refine_ls_restrained_S_all 1.071
_refine_ls_R_factor_all 0.1114
_refine_ls_R_factor_gt 0.0768
_refine_ls_shift/su_max 0.025
_refine_ls_shift/su_mean 0.003
_refine_ls_structure_factor_coef Fsqd
_refine_ls_weighting_details 'calc w=1/[\s^2^(Fo^2^)+(0.1153P)^2^+5.2627P] where P=(Fo^2^+2Fc^2^)/3'
_refine_ls_weighting_scheme calc
_refine_ls_wR_factor_gt 0.1905
_refine_ls_wR_factor_ref 0.2152
_reflns_number_gt 9242
_reflns_number_total 12681
_reflns_threshold_expression >2sigma(I)
_cod_data_source_file ja8051552_si_002_2.cif
_cod_data_source_block 6161
_cod_original_sg_symbol_H-M 'P 21'
_cod_database_code 4108404

loop_
_symmetry_equiv_pos_as_xyz
'x, y, z'
'-x, y+1/2, -z'

loop_
_atom_site_label
_atom_site_type_symbol
_atom_site_fract_x
_atom_site_fract_y
_atom_site_fract_z
_atom_site_U_iso_or_equiv
_atom_site_adp_type
_atom_site_occupancy
_atom_site_symmetry_multiplicity
_atom_site_calc_flag
_atom_site_refinement_flags
_atom_site_disorder_assembly
_atom_site_disorder_group
V1 V 0.19003(11) 0.2535(14) 0.29640(8) 0.0345(4) Uani 1 1 d . . .
V2 V 0.26030(10) 0.3039(14) 0.44103(8) 0.0305(4) Uani 1 1 d . . .
V3 V 0.32664(11) 0.4113(14) 0.26827(8) 0.0384(4) Uani 1 1 d . . .
V4 V 0.07029(12) 0.3408(14) 0.16904(9) 0.0458(5) Uani 1 1 d . . .
V5 V 0.01213(11) 0.2296(14) 0.33597(8) 0.0358(4) Uani 1 1 d . . .
K1 K 0.09591(16) 0.5771(14) 0.33963(12) 0.0470(6) Uani 1 1 d . . .
Cl1 Cl 0.11744(17) -0.2382(14) 0.46914(13) 0.0438(6) Uani 1 1 d . . .
Cl2 Cl 0.39342(18) -0.0114(14) 0.42040(16) 0.0543(7) Uani 1 1 d . . .
Cl3 Cl 0.6757(2) 0.0960(14) 0.48077(16) 0.0696(9) Uani 1 1 d . . .
Cl4 Cl 0.4540(2) 0.0883(14) 0.23965(17) 0.0711(9) Uani 1 1 d . . .
Cl5 Cl 0.4380(5) 0.1512(15) 0.0358(4) 0.195(4) Uani 1 1 d . . .
Cl6 Cl 0.1542(5) 0.0113(14) 0.1196(3) 0.146(2) Uani 1 1 d . . .
Cl7 Cl -0.1695(2) -0.1598(14) 0.08068(16) 0.0754(10) Uani 1 1 d . . .
Cl8 Cl 0.0840(2) -0.1181(14) 0.30419(15) 0.0636(8) Uani 1 1 d . . .
O1 O 0.2258(5) 0.1399(15) 0.2843(3) 0.0425(17) Uani 1 1 d . . .
O2 O 0.3487(4) 0.3531(15) 0.4862(3) 0.0399(16) Uani 1 1 d . . .
O3 O 0.3467(5) 0.4682(15) 0.2060(4) 0.056(2) Uani 1 1 d . . .
O4 O -0.0323(5) 0.3400(16) 0.1342(4) 0.066(2) Uani 1 1 d . . .
O5 O -0.0213(5) 0.2102(15) 0.4012(3) 0.0451(17) Uani 1 1 d . . .
O6 O 0.2785(4) 0.3222(15) 0.3591(3) 0.0342(15) Uani 1 1 d . . .
O7 O 0.2249(4) 0.3417(15) 0.2349(3) 0.0381(15) Uani 1 1 d . . .
O8 O 0.0732(4) 0.2689(15) 0.2439(3) 0.0424(16) Uani 1 1 d . . .
O9 O 0.1321(4) 0.2395(15) 0.3658(3) 0.0342(14) Uani 1 1 d . . .
O10 O 0.1839(4) 0.4266(15) 0.4401(3) 0.0340(15) Uani 1 1 d . . .
O11 O 0.0731(4) 0.5117(15) 0.4709(3) 0.0411(16) Uani 1 1 d . . .
O12 O 0.2953(4) 0.1647(15) 0.4540(3) 0.0366(15) Uani 1 1 d . . .
O13 O 0.4057(4) 0.2960(15) 0.2744(3) 0.0425(16) Uani 1 1 d . . .
O14 O 0.2684(5) 0.5305(15) 0.3003(3) 0.0450(17) Uani 1 1 d . . .
O15 O 0.2718(5) 0.6730(15) 0.3590(4) 0.0494(19) Uani 1 1 d . . .
O16 O 0.1099(6) 0.2331(15) 0.1235(4) 0.063(2) Uani 1 1 d . . .
O17 O 0.0716(5) 0.4800(15) 0.2083(3) 0.0470(18) Uani 1 1 d . . .
O18 O 0.0950(6) 0.6501(15) 0.2122(4) 0.066(2) Uani 1 1 d . . .
O19 O -0.0888(5) 0.5217(15) 0.2918(4) 0.063(2) Uani 1 1 d . . .
O20 O -0.0079(5) 0.3799(15) 0.3310(3) 0.0447(17) Uani 1 1 d . . .
O21 O 0.0115(5) 0.0911(15) 0.3045(3) 0.0439(17) Uani 1 1 d . . .
O22 O 0.2536(10) 0.7839(19) 0.2073(7) 0.136(5) Uiso 1 1 d . . .
O23 O 0.703(2) 0.265(4) 0.0806(18) 0.167(13) Uiso 0.50 1 d P A 3
O23A O 0.695(2) 0.342(4) 0.0954(18) 0.163(13) Uiso 0.50 1 d P A 4
O24 O 0.536(2) 0.447(3) 0.1023(18) 0.155(11) Uiso 0.50 1 d P . .
N1 N 0.1695(5) 0.2590(15) 0.5000(3) 0.0294(16) Uani 1 1 d . . .
N2 N 0.4225(6) 0.4639(16) 0.3524(5) 0.049(2) Uani 1 1 d . . .
N3 N 0.1367(6) 0.4389(16) 0.1144(4) 0.046(2) Uani 1 1 d . . .
N4 N -0.1069(5) 0.2470(16) 0.2614(4) 0.0385(18) Uani 1 1 d . . .
C1 C 0.1245(6) 0.4360(16) 0.4759(5) 0.034(2) Uani 1 1 d . . .
C2 C 0.1243(6) 0.3466(15) 0.5255(5) 0.034(2) Uani 1 1 d . . .
H2 H 0.0615 0.3255 0.5208 0.041 Uiso 1 1 calc R . .
C3 C 0.1613(7) 0.3695(16) 0.5977(5) 0.043(2) Uani 1 1 d . . .
C4 C 0.1242(8) 0.4752(17) 0.6152(6) 0.058(3) Uani 1 1 d . . .
H4A H 0.1478 0.4901 0.6608 0.087 Uiso 1 1 calc R . .
H4B H 0.0598 0.4717 0.6065 0.087 Uiso 1 1 calc R . .
H4C H 0.1417 0.5299 0.5890 0.087 Uiso 1 1 calc R . .
C5 C 0.1344(9) 0.2775(18) 0.6380(6) 0.069(4) Uani 1 1 d . . .
H5A H 0.1577 0.2901 0.6839 0.103 Uiso 1 1 calc R . .
H5B H 0.1588 0.2129 0.6257 0.103 Uiso 1 1 calc R . .
H5C H 0.0701 0.2724 0.6291 0.103 Uiso 1 1 calc R . .
C6 C 0.2640(7) 0.3795(17) 0.6119(6) 0.056(3) Uani 1 1 d . . .
H6A H 0.2870 0.3937 0.6577 0.084 Uiso 1 1 calc R . .
H6B H 0.2800 0.4361 0.5863 0.084 Uiso 1 1 calc R . .
H6C H 0.2893 0.3151 0.6004 0.084 Uiso 1 1 calc R . .
C7 C 0.1376(7) 0.1659(16) 0.5026(4) 0.037(2) Uani 1 1 d . . .
H7 H 0.0870 0.1591 0.5199 0.044 Uiso 1 1 calc R . .
C8 C 0.1744(6) 0.0705(16) 0.4808(4) 0.031(2) Uani 1 1 d . . .
C9 C 0.1311(6) -0.0263(16) 0.4838(4) 0.030(2) Uani 1 1 d . . .
H9 H 0.0773 -0.0289 0.4974 0.036 Uiso 1 1 calc R . .
C10 C 0.1695(6) -0.1182(16) 0.4663(4) 0.031(2) Uani 1 1 d . . .
C11 C 0.2499(7) -0.1118(16) 0.4449(5) 0.041(2) Uani 1 1 d . . .
H11 H 0.2754 -0.1726 0.4324 0.049 Uiso 1 1 calc R . .
C12 C 0.2904(6) -0.0184(16) 0.4424(5) 0.034(2) Uani 1 1 d . . .
C13 C 0.2531(6) 0.0753(16) 0.4571(4) 0.034(2) Uani 1 1 d . . .
C14 C 0.3091(8) 0.6010(17) 0.3419(6) 0.054(3) Uani 1 1 d . . .
C15 C 0.4096(7) 0.5729(16) 0.3709(6) 0.051(3) Uani 1 1 d . . .
H15 H 0.4180 0.5735 0.4188 0.061 Uiso 1 1 calc R . .
C16 C 0.4805(10) 0.6502(17) 0.3546(7) 0.071(4) Uani 1 1 d . . .
C17 C 0.4650(11) 0.7636(18) 0.3767(9) 0.104(6) Uani 1 1 d . . .
H17A H 0.4657 0.7637 0.4227 0.156 Uiso 1 1 calc R . .
H17B H 0.4079 0.7886 0.3523 0.156 Uiso 1 1 calc R . .
H17C H 0.5118 0.8086 0.3687 0.156 Uiso 1 1 calc R . .
C18 C 0.5792(9) 0.609(2) 0.3857(10) 0.106(6) Uani 1 1 d . . .
H18A H 0.5876 0.6044 0.4325 0.160 Uiso 1 1 calc R . .
H18B H 0.6221 0.6579 0.3754 0.160 Uiso 1 1 calc R . .
H18C H 0.5875 0.5415 0.3681 0.160 Uiso 1 1 calc R . .
C19 C 0.4721(13) 0.6536(18) 0.2827(9) 0.103(6) Uani 1 1 d . . .
H19A H 0.4764 0.5836 0.2665 0.155 Uiso 1 1 calc R . .
H19B H 0.5194 0.6962 0.2731 0.155 Uiso 1 1 calc R . .
H19C H 0.4150 0.6833 0.2618 0.155 Uiso 1 1 calc R . .
C20 C 0.4771(6) 0.4054(17) 0.3950(5) 0.044(3) Uani 1 1 d . . .
H20 H 0.5036 0.4345 0.4356 0.052 Uiso 1 1 calc R . .
C21 C 0.4977(6) 0.3021(16) 0.3830(5) 0.040(2) Uani 1 1 d . . .
C22 C 0.5633(7) 0.2528(17) 0.4316(5) 0.049(3) Uani 1 1 d . . .
H22 H 0.5863 0.2859 0.4715 0.059 Uiso 1 1 calc R . .
C23 C 0.5932(9) 0.1535(18) 0.4189(7) 0.070(3) Uani 1 1 d . . .
C24 C 0.5597(7) 0.1020(16) 0.3622(5) 0.049(3) Uani 1 1 d . . .
H24 H 0.5790 0.0343 0.3557 0.059 Uiso 1 1 calc R . .
C25 C 0.4958(7) 0.1519(16) 0.3137(5) 0.044(3) Uani 1 1 d . . .
C26 C 0.4645(6) 0.2516(16) 0.3238(5) 0.038(2) Uani 1 1 d . . .
C27 C 0.0939(8) 0.5680(17) 0.1839(6) 0.055(3) Uani 1 1 d . . .
C28 C 0.1248(8) 0.5526(17) 0.1184(5) 0.057(3) Uani 1 1 d . B .
H28 H 0.1825 0.5881 0.1212 0.069 Uiso 1 1 calc R . .
C29 C 0.0529(9) 0.5992(18) 0.0598(6) 0.071(4) Uani 1 1 d . . .
C30 C -0.0396(9) 0.573(2) 0.0629(7) 0.091(5) Uani 1 1 d . B .
H30A H -0.0506 0.5972 0.1039 0.136 Uiso 1 1 calc R . .
H30B H -0.0479 0.4984 0.0595 0.136 Uiso 1 1 calc R . .
H30C H -0.0808 0.6069 0.0273 0.136 Uiso 1 1 calc R . .
C31 C 0.0657(11) 0.7265(18) 0.0675(7) 0.090(5) Uani 1 1 d . B .
H31A H 0.1264 0.7448 0.0666 0.135 Uiso 1 1 calc R . .
H31B H 0.0534 0.7485 0.1084 0.135 Uiso 1 1 calc R . .
H31C H 0.0250 0.7609 0.0319 0.135 Uiso 1 1 calc R . .
C32 C 0.092(2) 0.578(3) 0.0014(13) 0.052(8) Uiso 0.58(7) 1 d P B 1
H32A H 0.1531 0.6018 0.0106 0.078 Uiso 0.58(7) 1 calc PR B 1
H32B H 0.0577 0.6155 -0.0360 0.078 Uiso 0.58(7) 1 calc PR B 1
H32C H 0.0897 0.5042 -0.0077 0.078 Uiso 0.58(7) 1 calc PR B 1
C32A C 0.061(3) 0.542(3) -0.0132(15) 0.040(10) Uiso 0.42(7) 1 d P B 2
H32D H 0.1195 0.5541 -0.0206 0.060 Uiso 0.42(7) 1 calc PR B 2
H32E H 0.0165 0.5726 -0.0484 0.060 Uiso 0.42(7) 1 calc PR B 2
H32F H 0.0502 0.4679 -0.0113 0.060 Uiso 0.42(7) 1 calc PR B 2
C33 C 0.2047(7) 0.4086(17) 0.0890(5) 0.055(3) Uani 1 1 d . . .
H33 H 0.2366 0.4599 0.0723 0.066 Uiso 1 1 calc R . .
C34 C 0.2314(9) 0.3013(19) 0.0861(5) 0.066(4) Uani 1 1 d . . .
C35 C 0.3101(12) 0.2811(19) 0.0659(8) 0.097(4) Uani 1 1 d . . .
H35 H 0.3465 0.3344 0.0562 0.117 Uiso 1 1 calc R . .
C36 C 0.3307(9) 0.1741(18) 0.0613(7) 0.070(3) Uani 1 1 d . . .
C37 C 0.2899(13) 0.095(2) 0.0816(8) 0.097(4) Uani 1 1 d . . .
H37 H 0.3129 0.0272 0.0825 0.117 Uiso 1 1 calc R . .
C38 C 0.2140(13) 0.114(2) 0.1012(6) 0.097(6) Uani 1 1 d . . .
C39 C 0.1850(10) 0.2195(17) 0.1040(6) 0.061(3) Uani 1 1 d . . .
C40 C -0.0811(7) 0.4282(17) 0.2959(5) 0.047(3) Uani 1 1 d . . .
C41 C -0.1522(7) 0.3494(16) 0.2596(5) 0.047(3) Uani 1 1 d . . .
H41 H -0.1709 0.3715 0.2136 0.057 Uiso 1 1 calc R . .
C42 C -0.2381(8) 0.3475(17) 0.2894(6) 0.061(3) Uani 1 1 d . . .
C43 C -0.2129(9) 0.331(2) 0.3633(7) 0.094(5) Uani 1 1 d . . .
H43A H -0.1733 0.3866 0.3833 0.141 Uiso 1 1 calc R . .
H43B H -0.1832 0.2647 0.3730 0.141 Uiso 1 1 calc R . .
H43C H -0.2662 0.3322 0.3802 0.141 Uiso 1 1 calc R . .
C44 C -0.2866(10) 0.4553(19) 0.2731(10) 0.106(6) Uani 1 1 d . . .
H44A H -0.2481 0.5107 0.2944 0.158 Uiso 1 1 calc R . .
H44B H -0.3413 0.4553 0.2883 0.158 Uiso 1 1 calc R . .
H44C H -0.3002 0.4663 0.2265 0.158 Uiso 1 1 calc R . .
C45 C -0.3018(9) 0.2635(19) 0.2551(8) 0.085(5) Uani 1 1 d . . .
H45A H -0.3172 0.2774 0.2088 0.128 Uiso 1 1 calc R . .
H45B H -0.3553 0.2639 0.2718 0.128 Uiso 1 1 calc R . .
H45C H -0.2733 0.1960 0.2629 0.128 Uiso 1 1 calc R . .
C46 C -0.1342(6) 0.1874(16) 0.2115(5) 0.039(2) Uani 1 1 d . . .
H46 H -0.1795 0.2127 0.1775 0.046 Uiso 1 1 calc R . .
C47 C -0.0983(6) 0.0812(17) 0.2042(5) 0.043(2) Uani 1 1 d . . .
C48 C -0.1418(7) 0.0205(17) 0.1510(5) 0.047(3) Uani 1 1 d . . .
H48 H -0.1882 0.0488 0.1190 0.057 Uiso 1 1 calc R . .
C49 C -0.1147(8) -0.0834(17) 0.1463(6) 0.056(3) Uani 1 1 d . . .
C50 C -0.0444(7) -0.1269(16) 0.1938(5) 0.045(3) Uani 1 1 d . . .
H50 H -0.0269 -0.1963 0.1905 0.054 Uiso 1 1 calc R . .
C51 C -0.0021(7) -0.0656(16) 0.2448(5) 0.042(2) Uani 1 1 d . . .
C52 C -0.0283(7) 0.0386(16) 0.2517(5) 0.040(2) Uani 1 1 d . . .
C53 C 0.282(2) 0.891(3) 0.2422(15) 0.187(11) Uiso 1 1 d . . .
C54 C 0.747(2) 0.358(3) 0.0501(15) 0.172(10) Uiso 1 1 d . . .
C55 C 0.514(4) 0.398(5) 0.153(3) 0.156(18) Uiso 0.50 1 d P . .
O27 O -0.193(3) 0.634(4) 0.189(2) 0.199(16) Uiso 0.50 1 d P . .
O28 O 0.417(2) 0.472(3) 0.001(2) 0.179(14) Uiso 0.50 1 d P . .
C57 C 0.332(4) 0.616(5) 0.051(3) 0.16(2) Uiso 0.50 1 d P C 5
O26 O 0.395(3) 0.568(4) 0.065(2) 0.203(17) Uiso 0.50 1 d P C 5
O26A O 0.3439 0.6010 -0.0693 0.24(2) Uiso 0.50 1 d P D 6
C57A C 0.318(3) 0.627(4) -0.005(3) 0.145(17) Uiso 0.50 1 d P D 6
C56 C 0.394(4) 0.796(5) 0.111(3) 0.164(19) Uiso 0.50 1 d P E 6
O25 O 0.330(2) 0.734(3) 0.1063(14) 0.133(9) Uiso 0.50 1 d P E 6

loop_
_atom_site_aniso_label
_atom_site_aniso_U_11
_atom_site_aniso_U_22
_atom_site_aniso_U_33
_atom_site_aniso_U_23
_atom_site_aniso_U_13
_atom_site_aniso_U_12
V1 0.0382(9) 0.0285(8) 0.0387(9) -0.0022(7) 0.0130(7) 0.0010(7)
V2 0.0292(8) 0.0275(8) 0.0360(9) 0.0001(7) 0.0097(7) -0.0006(7)
V3 0.0412(10) 0.0330(9) 0.0438(10) -0.0039(7) 0.0152(8) -0.0020(7)
V4 0.0506(11) 0.0491(11) 0.0371(10) 0.0020(8) 0.0087(8) 0.0066(8)
V5 0.0367(9) 0.0384(10) 0.0329(9) -0.0044(7) 0.0094(7) -0.0070(7)
K1 0.0510(14) 0.0461(14) 0.0479(13) -0.0016(11) 0.0194(11) 0.0000(11)
Cl1 0.0471(14) 0.0291(12) 0.0583(15) 0.0009(11) 0.0184(12) -0.0056(11)
Cl2 0.0446(15) 0.0365(14) 0.093(2) -0.0036(14) 0.0377(15) 0.0007(12)
Cl3 0.066(2) 0.0603(19) 0.072(2) 0.0091(16) -0.0042(16) 0.0064(16)
Cl4 0.079(2) 0.0527(18) 0.072(2) -0.0269(16) -0.0024(16) 0.0156(16)
Cl5 0.162(6) 0.211(7) 0.239(8) -0.034(6) 0.101(6) 0.105(5)
Cl6 0.233(7) 0.052(3) 0.139(5) -0.026(3) 0.014(4) 0.000(3)
Cl7 0.092(2) 0.064(2) 0.0596(19) -0.0266(16) -0.0030(17) -0.0008(17)
Cl8 0.074(2) 0.0502(17) 0.0573(18) -0.0013(14) -0.0049(15) 0.0088(15)
O1 0.050(4) 0.035(4) 0.046(4) -0.008(3) 0.018(3) 0.006(3)
O2 0.037(4) 0.034(4) 0.053(4) -0.004(3) 0.021(3) 0.001(3)
O3 0.070(5) 0.053(5) 0.053(5) 0.004(4) 0.029(4) -0.007(4)
O4 0.057(5) 0.078(6) 0.057(5) 0.011(4) 0.001(4) -0.003(4)
O5 0.051(4) 0.042(4) 0.042(4) -0.003(3) 0.011(3) -0.007(3)
O6 0.025(3) 0.036(4) 0.043(4) 0.005(3) 0.011(3) -0.008(3)
O7 0.053(4) 0.031(3) 0.035(4) -0.003(3) 0.020(3) 0.004(3)
O8 0.041(4) 0.041(4) 0.045(4) -0.002(3) 0.009(3) 0.003(3)
O9 0.036(3) 0.034(4) 0.033(3) -0.003(3) 0.009(3) -0.010(3)
O10 0.041(4) 0.028(3) 0.037(4) -0.003(3) 0.017(3) 0.001(3)
O11 0.045(4) 0.029(4) 0.053(4) -0.004(3) 0.020(3) 0.004(3)
O12 0.030(3) 0.028(4) 0.056(4) -0.002(3) 0.018(3) -0.004(3)
O13 0.041(4) 0.039(4) 0.052(4) -0.006(3) 0.020(3) 0.002(3)
O14 0.049(4) 0.036(4) 0.051(4) -0.006(3) 0.015(3) 0.006(3)
O15 0.062(5) 0.029(4) 0.066(5) -0.016(3) 0.033(4) 0.004(3)
O16 0.092(6) 0.054(5) 0.045(5) -0.009(4) 0.020(4) 0.003(5)
O17 0.054(4) 0.044(4) 0.045(4) 0.002(3) 0.016(4) 0.017(3)
O18 0.115(7) 0.032(4) 0.060(5) 0.002(4) 0.034(5) 0.025(4)
O19 0.067(5) 0.031(4) 0.092(6) -0.001(4) 0.019(5) 0.015(4)
O20 0.048(4) 0.038(4) 0.046(4) -0.005(3) 0.008(3) 0.001(3)
O21 0.048(4) 0.044(4) 0.042(4) 0.000(3) 0.014(3) -0.002(3)
N1 0.026(4) 0.035(4) 0.029(4) 0.002(3) 0.010(3) 0.000(3)
N2 0.034(5) 0.047(5) 0.070(6) -0.021(5) 0.020(5) -0.012(4)
N3 0.062(6) 0.044(5) 0.033(5) 0.008(4) 0.012(4) 0.012(4)
N4 0.038(4) 0.045(5) 0.033(4) -0.004(4) 0.009(4) -0.001(4)
C1 0.032(5) 0.034(6) 0.037(5) -0.012(4) 0.009(4) -0.003(4)
C2 0.035(5) 0.019(4) 0.057(6) 0.000(4) 0.029(5) -0.001(4)
C3 0.040(6) 0.049(6) 0.039(6) -0.009(5) 0.007(5) -0.001(5)
C4 0.067(8) 0.057(7) 0.051(7) -0.024(6) 0.016(6) 0.022(6)
C5 0.089(9) 0.082(9) 0.038(6) 0.003(6) 0.021(6) 0.005(7)
C6 0.041(6) 0.082(9) 0.046(6) -0.007(6) 0.008(5) 0.009(6)
C7 0.048(6) 0.040(6) 0.022(5) 0.004(4) 0.009(4) 0.008(5)
C8 0.045(6) 0.028(5) 0.025(5) 0.006(4) 0.014(4) -0.001(4)
C9 0.021(5) 0.034(5) 0.037(5) 0.003(4) 0.007(4) 0.003(4)
C10 0.030(5) 0.032(5) 0.031(5) 0.005(4) 0.007(4) -0.003(4)
C11 0.043(6) 0.036(6) 0.045(6) -0.005(5) 0.014(5) 0.011(5)
C12 0.023(5) 0.036(6) 0.040(6) 0.002(4) 0.005(4) 0.003(4)
C13 0.024(5) 0.042(6) 0.033(5) 0.008(4) 0.003(4) 0.003(4)
C14 0.063(8) 0.037(6) 0.062(7) -0.012(6) 0.017(6) -0.019(6)
C15 0.040(6) 0.045(6) 0.074(8) -0.011(6) 0.028(6) 0.000(5)
C16 0.106(11) 0.035(7) 0.071(9) -0.004(6) 0.018(8) -0.004(7)
C17 0.102(12) 0.074(10) 0.148(15) -0.070(10) 0.053(11) -0.057(9)
C18 0.039(8) 0.107(13) 0.175(18) 0.021(13) 0.029(9) -0.007(8)
C19 0.141(15) 0.049(8) 0.125(15) -0.004(9) 0.042(12) -0.047(9)
C20 0.028(5) 0.055(7) 0.044(6) -0.017(5) 0.000(5) -0.001(5)
C21 0.028(5) 0.040(6) 0.053(6) -0.002(5) 0.011(5) -0.007(4)
C22 0.037(6) 0.065(7) 0.041(6) -0.003(6) 0.003(5) -0.013(6)
C23 0.068(6) 0.068(6) 0.081(7) -0.003(5) 0.027(5) 0.029(5)
C24 0.046(6) 0.042(6) 0.058(7) -0.008(5) 0.010(5) 0.011(5)
C25 0.036(6) 0.050(6) 0.053(7) -0.006(5) 0.026(5) -0.004(5)
C26 0.028(5) 0.039(6) 0.049(6) -0.013(5) 0.011(5) 0.005(5)
C27 0.074(8) 0.051(8) 0.044(6) 0.018(6) 0.020(6) 0.012(6)
C28 0.062(7) 0.068(8) 0.047(7) 0.012(6) 0.021(6) 0.018(6)
C29 0.085(10) 0.080(9) 0.058(8) 0.040(7) 0.035(7) 0.026(8)
C30 0.070(10) 0.119(13) 0.082(10) 0.045(10) 0.016(8) 0.019(9)
C31 0.116(12) 0.073(10) 0.085(10) 0.044(8) 0.033(9) 0.041(9)
C33 0.041(6) 0.077(8) 0.045(7) 0.000(6) 0.010(5) 0.023(6)
C34 0.064(8) 0.099(11) 0.035(6) 0.005(7) 0.012(6) 0.041(8)
C35 0.118(10) 0.082(8) 0.085(8) -0.011(6) 0.010(7) 0.045(7)
C36 0.068(6) 0.068(6) 0.081(7) -0.003(5) 0.027(5) 0.029(5)
C37 0.118(10) 0.082(8) 0.085(8) -0.011(6) 0.010(7) 0.045(7)
C38 0.126(14) 0.122(15) 0.035(7) -0.018(8) 0.002(8) 0.023(11)
C39 0.084(10) 0.060(8) 0.037(6) 0.006(6) 0.011(6) 0.028(7)
C40 0.032(6) 0.068(8) 0.044(6) -0.004(6) 0.018(5) 0.006(5)
C41 0.046(6) 0.045(6) 0.052(7) 0.002(5) 0.016(5) 0.015(5)
C42 0.056(7) 0.065(8) 0.066(8) -0.003(7) 0.024(6) 0.014(6)
C43 0.061(8) 0.159(16) 0.067(9) 0.009(10) 0.027(7) 0.025(9)
C44 0.065(10) 0.103(12) 0.149(17) -0.034(11) 0.025(10) 0.037(9)
C45 0.059(8) 0.085(10) 0.122(13) -0.013(10) 0.041(8) -0.001(8)
C46 0.026(5) 0.050(6) 0.038(6) 0.011(5) 0.005(4) -0.001(4)
C47 0.033(5) 0.060(7) 0.034(5) -0.006(5) 0.007(4) 0.003(5)
C48 0.045(6) 0.054(7) 0.047(6) -0.012(5) 0.017(5) -0.004(5)
C49 0.053(7) 0.066(8) 0.050(7) -0.015(6) 0.015(6) -0.012(6)
C50 0.061(7) 0.039(6) 0.041(6) 0.000(5) 0.023(5) -0.001(5)
C51 0.042(6) 0.051(7) 0.030(5) -0.004(5) 0.003(4) -0.004(5)
C52 0.038(6) 0.046(6) 0.037(6) -0.002(5) 0.010(5) -0.009(5)

loop_
_atom_type_symbol
_atom_type_description
_atom_type_scat_dispersion_real
_atom_type_scat_dispersion_imag
_atom_type_scat_source
C C 0.0033 0.0016 'International Tables Vol C Tables 4.2.6.8 and 6.1.1.4'
H H 0.0000 0.0000 'International Tables Vol C Tables 4.2.6.8 and 6.1.1.4'
O O 0.0106 0.0060 'International Tables Vol C Tables 4.2.6.8 and 6.1.1.4'
Cl Cl 0.1484 0.1585 'International Tables Vol C Tables 4.2.6.8 and 6.1.1.4'
V V 0.3005 0.5294 'International Tables Vol C Tables 4.2.6.8 and 6.1.1.4'
N N 0.0061 0.0033 'International Tables Vol C Tables 4.2.6.8 and 6.1.1.4'
K K 0.2009 0.2494 'International Tables Vol C Tables 4.2.6.8 and 6.1.1.4'

loop_
_geom_angle_atom_site_label_1
_geom_angle_atom_site_label_2
_geom_angle_atom_site_label_3
_geom_angle
_geom_angle_site_symmetry_3
O1 V1 O9 106.2(3) .
O1 V1 O6 108.4(3) .
O9 V1 O6 84.0(3) .
O1 V1 O7 105.9(3) .
O9 V1 O7 148.0(3) .
O6 V1 O7 85.9(3) .
O1 V1 O8 108.5(3) .
O9 V1 O8 84.7(3) .
O6 V1 O8 143.0(3) .
O7 V1 O8 85.3(3) .
O1 V1 V5 108.4(3) .
O9 V1 V5 33.61(19) .
O6 V1 V5 113.91(19) .
O7 V1 V5 131.3(2) .
O8 V1 V5 51.6(2) .
O1 V1 V2 107.1(3) .
O9 V1 V2 51.04(18) .
O6 V1 V2 33.81(18) .
O7 V1 V2 117.8(2) .
O8 V1 V2 129.2(2) .
V5 V1 V2 83.40(6) .
O1 V1 V3 107.0(3) .
O9 V1 V3 132.7(2) .
O6 V1 V3 53.89(18) .
O7 V1 V3 32.7(2) .
O8 V1 V3 114.8(2) .
V5 V1 V3 144.57(7) .
V2 V1 V3 87.19(6) .
O1 V1 V4 110.5(3) .
O9 V1 V4 114.3(2) .
O6 V1 V4 129.1(2) .
O7 V1 V4 52.8(2) .
O8 V1 V4 32.7(2) .
V5 V1 V4 83.04(6) .
V2 V1 V4 142.35(7) .
V3 V1 V4 83.90(6) .
O2 V2 O6 102.6(3) .
O2 V2 O12 96.4(3) .
O6 V2 O12 99.2(3) .
O2 V2 O10 96.7(3) .
O6 V2 O10 96.2(3) .
O12 V2 O10 157.1(3) .
O2 V2 N1 109.8(3) .
O6 V2 N1 147.2(3) .
O12 V2 N1 82.2(3) .
O10 V2 N1 75.7(3) .
O2 V2 O9 174.7(3) .
O6 V2 O9 72.4(2) .
O12 V2 O9 86.2(3) .
O10 V2 O9 82.3(2) .
N1 V2 O9 75.1(2) .
O2 V2 V1 137.2(2) .
O6 V2 V1 35.07(18) .
O12 V2 V1 88.2(2) .
O10 V2 V1 94.79(19) .
N1 V2 V1 113.0(2) .
O9 V2 V1 38.03(15) .
O3 V3 O7 102.7(4) .
O3 V3 O13 99.8(4) .
O7 V3 O13 97.4(3) .
O3 V3 O14 96.6(4) .
O7 V3 O14 95.4(3) .
O13 V3 O14 156.3(3) .
O3 V3 N2 108.1(4) .
O7 V3 N2 148.6(3) .
O13 V3 N2 83.0(3) .
O14 V3 N2 75.8(3) .
O3 V3 O6 173.9(3) .
O7 V3 O6 71.8(2) .
O13 V3 O6 83.6(3) .
O14 V3 O6 81.6(3) .
N2 V3 O6 77.1(3) .
O3 V3 V1 136.9(3) .
O7 V3 V1 34.5(2) .
O13 V3 V1 86.1(2) .
O14 V3 V1 93.4(2) .
N2 V3 V1 114.9(3) .
O6 V3 V1 37.86(14) .
O4 V4 O8 103.0(4) .
O4 V4 O16 99.5(4) .
O8 V4 O16 97.2(3) .
O4 V4 O17 96.6(4) .
O8 V4 O17 95.7(3) .
O16 V4 O17 156.5(4) .
O4 V4 N3 107.8(4) .
O8 V4 N3 148.5(3) .
O16 V4 N3 84.5(4) .
O17 V4 N3 74.4(3) .
O4 V4 O7 173.7(4) .
O8 V4 O7 71.6(3) .
O16 V4 O7 84.6(3) .
O17 V4 O7 81.0(3) .
N3 V4 O7 77.3(3) .
O4 V4 V1 137.2(3) .
O8 V4 V1 34.3(2) .
O16 V4 V1 88.8(3) .
O17 V4 V1 90.9(2) .
N3 V4 V1 114.8(3) .
O7 V4 V1 37.52(15) .
O5 V5 O9 102.5(3) .
O5 V5 O21 100.3(3) .
O9 V5 O21 96.3(3) .
O5 V5 O20 97.0(3) .
O9 V5 O20 94.9(3) .
O21 V5 O20 156.8(3) .
O5 V5 N4 105.0(3) .
O9 V5 N4 151.9(3) .
O21 V5 N4 84.6(3) .
O20 V5 N4 76.0(3) .
O5 V5 O8 174.6(3) .
O9 V5 O8 73.1(2) .
O21 V5 O8 83.4(3) .
O20 V5 O8 80.5(3) .
N4 V5 O8 79.2(3) .
O5 V5 V1 137.5(3) .
O9 V5 V1 35.13(19) .
O21 V5 V1 86.1(2) .
O20 V5 V1 91.6(2) .
N4 V5 V1 117.5(2) .
O8 V5 V1 38.34(16) .
O18 K1 O19 87.6(3) .
O18 K1 O15 78.4(3) .
O19 K1 O15 164.6(3) .
O18 K1 O10 142.6(2) .
O19 K1 O10 110.2(2) .
O15 K1 O10 85.1(2) .
O18 K1 O20 109.6(2) .
O19 K1 O20 45.2(2) .
O15 K1 O20 146.7(2) .
O10 K1 O20 69.03(19) .
O18 K1 O17 44.5(2) .
O19 K1 O17 70.6(2) .
O15 K1 O17 102.8(2) .
O10 K1 O17 109.49(19) .
O20 K1 O17 68.7(2) .
O18 K1 O11 172.6(2) .
O19 K1 O11 86.6(2) .
O15 K1 O11 106.8(2) .
O10 K1 O11 44.35(17) .
O20 K1 O11 69.10(19) .
O17 K1 O11 136.7(2) .
O18 K1 O14 67.7(2) .
O19 K1 O14 135.7(2) .
O15 K1 O14 43.47(19) .
O10 K1 O14 77.23(19) .
O20 K1 O14 108.1(2) .
O17 K1 O14 66.1(2) .
O11 K1 O14 119.7(2) .
O18 K1 C27 21.3(2) .
O19 K1 C27 81.8(3) .
O15 K1 C27 87.2(3) .
O10 K1 C27 126.3(3) .
O20 K1 C27 91.5(3) .
O17 K1 C27 23.7(3) .
O11 K1 C27 160.3(3) .
O14 K1 C27 61.7(3) .
O18 K1 C40 95.8(3) .
O19 K1 C40 21.3(2) .
O15 K1 C40 165.8(2) .
O10 K1 C40 92.2(2) .
O20 K1 C40 24.3(2) .
O17 K1 C40 64.9(2) .
O11 K1 C40 80.3(2) .
O14 K1 C40 122.3(2) .
C27 K1 C40 83.2(3) .
O18 K1 C14 76.9(3) .
O19 K1 C14 158.6(3) .
O15 K1 C14 20.9(2) .
O10 K1 C14 75.9(3) .
O20 K1 C14 127.0(3) .
O17 K1 C14 88.1(3) .
O11 K1 C14 109.9(3) .
O14 K1 C14 23.6(2) .
C27 K1 C14 78.4(3) .
C40 K1 C14 145.2(3) .
O18 K1 C1 164.4(2) .
O19 K1 C1 95.4(2) .
O15 K1 C1 99.9(2) .
O10 K1 C1 23.2(2) .
O20 K1 C1 63.6(2) .
O17 K1 C1 122.5(2) .
O11 K1 C1 21.7(2) .
O14 K1 C1 100.2(2) .
C27 K1 C1 144.3(3) .
C40 K1 C1 82.2(3) .
C14 K1 C1 95.9(3) .
C10 Cl1 K1 121.5(3) 1_545
V2 O6 V1 111.1(3) .
V2 O6 V3 157.7(3) .
V1 O6 V3 88.3(2) .
V3 O7 V1 112.7(3) .
V3 O7 V4 149.8(3) .
V1 O7 V4 89.7(3) .
V4 O8 V1 113.0(4) .
V4 O8 V5 150.8(4) .
V1 O8 V5 90.1(3) .
V5 O9 V1 111.3(3) .
V5 O9 V2 151.5(3) .
V1 O9 V2 90.9(2) .
C1 O10 V2 124.1(6) .
C1 O10 K1 94.9(5) .
V2 O10 K1 135.0(3) .
C1 O11 K1 95.2(6) .
C13 O12 V2 134.8(6) .
C26 O13 V3 133.8(6) .
C14 O14 V3 125.3(7) .
C14 O14 K1 89.8(6) .
V3 O14 K1 138.3(3) .
C14 O15 K1 97.4(7) .
C39 O16 V4 132.0(8) .
C27 O17 V4 126.3(7) .
C27 O17 K1 91.0(6) .
V4 O17 K1 139.2(3) .
C27 O18 K1 100.1(7) .
C40 O19 K1 98.5(7) .
C40 O20 V5 125.7(7) .
C40 O20 K1 90.9(6) .
V5 O20 K1 139.4(3) .
C52 O21 V5 137.3(7) .
C7 N1 C2 117.9(7) .
C7 N1 V2 125.0(6) .
C2 N1 V2 115.3(5) .
C20 N2 C15 117.5(9) .
C20 N2 V3 126.8(7) .
C15 N2 V3 114.1(7) .
C33 N3 C28 115.4(10) .
C33 N3 V4 124.4(8) .
C28 N3 V4 118.3(7) .
C46 N4 C41 116.0(8) .
C46 N4 V5 127.1(7) .
C41 N4 V5 115.6(6) .
O11 C1 O10 122.4(9) .
O11 C1 C2 122.4(8) .
O10 C1 C2 115.2(8) .
O11 C1 K1 63.1(5) .
O10 C1 K1 61.9(5) .
C2 C1 K1 163.7(6) .
N1 C2 C3 114.0(8) .
N1 C2 C1 104.0(7) .
C3 C2 C1 118.2(8) .
N1 C2 H2 106.6 .
C3 C2 H2 106.6 .
C1 C2 H2 106.6 .
C2 C3 C4 109.3(8) .
C2 C3 C6 109.9(8) .
C4 C3 C6 107.4(9) .
C2 C3 C5 108.1(8) .
C4 C3 C5 111.9(9) .
C6 C3 C5 110.2(10) .
C3 C4 H4A 109.5 .
C3 C4 H4B 109.5 .
H4A C4 H4B 109.5 .
C3 C4 H4C 109.5 .
H4A C4 H4C 109.5 .
H4B C4 H4C 109.5 .
C3 C5 H5A 109.5 .
C3 C5 H5B 109.5 .
H5A C5 H5B 109.5 .
C3 C5 H5C 109.5 .
H5A C5 H5C 109.5 .
H5B C5 H5C 109.5 .
C3 C6 H6A 109.5 .
C3 C6 H6B 109.5 .
H6A C6 H6B 109.5 .
C3 C6 H6C 109.5 .
H6A C6 H6C 109.5 .
H6B C6 H6C 109.5 .
N1 C7 C8 125.3(9) .
N1 C7 H7 117.4 .
C8 C7 H7 117.4 .
C13 C8 C9 120.3(8) .
C13 C8 C7 119.9(8) .
C9 C8 C7 119.7(8) .
C10 C9 C8 119.4(8) .
C10 C9 H9 120.3 .
C8 C9 H9 120.3 .
C9 C10 C11 119.2(8) .
C9 C10 Cl1 120.5(7) .
C11 C10 Cl1 120.3(7) .
C12 C11 C10 120.5(9) .
C12 C11 H11 119.8 .
C10 C11 H11 119.8 .
C11 C12 C13 122.3(8) .
C11 C12 Cl2 120.5(7) .
C13 C12 Cl2 117.2(7) .
O12 C13 C12 120.1(8) .
O12 C13 C8 121.6(8) .
C12 C13 C8 118.1(9) .
O15 C14 O14 123.2(11) .
O15 C14 C15 124.2(10) .
O14 C14 C15 112.3(10) .
O15 C14 K1 61.7(6) .
O14 C14 K1 66.7(6) .
C15 C14 K1 151.2(8) .
N2 C15 C16 113.4(9) .
N2 C15 C14 107.1(9) .
C16 C15 C14 116.3(10) .
N2 C15 H15 106.5 .
C16 C15 H15 106.5 .
C14 C15 H15 106.5 .
C19 C16 C17 107.0(13) .
C19 C16 C15 109.7(11) .
C17 C16 C15 111.2(11) .
C19 C16 C18 106.3(14) .
C17 C16 C18 112.2(13) .
C15 C16 C18 110.3(11) .
C16 C17 H17A 109.5 .
C16 C17 H17B 109.5 .
H17A C17 H17B 109.5 .
C16 C17 H17C 109.5 .
H17A C17 H17C 109.5 .
H17B C17 H17C 109.5 .
C16 C18 H18A 109.5 .
C16 C18 H18B 109.5 .
H18A C18 H18B 109.5 .
C16 C18 H18C 109.5 .
H18A C18 H18C 109.5 .
H18B C18 H18C 109.5 .
C16 C19 H19A 109.5 .
C16 C19 H19B 109.5 .
H19A C19 H19B 109.5 .
C16 C19 H19C 109.5 .
H19A C19 H19C 109.5 .
H19B C19 H19C 109.5 .
N2 C20 C21 123.5(9) .
N2 C20 H20 118.3 .
C21 C20 H20 118.3 .
C26 C21 C20 123.4(10) .
C26 C21 C22 119.7(10) .
C20 C21 C22 116.5(10) .
C23 C22 C21 118.7(11) .
C23 C22 H22 120.7 .
C21 C22 H22 120.7 .
C24 C23 C22 122.3(12) .
C24 C23 Cl3 120.9(9) .
C22 C23 Cl3 116.8(10) .
C23 C24 C25 118.8(10) .
C23 C24 H24 120.6 .
C25 C24 H24 120.6 .
C26 C25 C24 121.0(10) .
C26 C25 Cl4 119.4(8) .
C24 C25 Cl4 119.6(8) .
O13 C26 C21 122.8(9) .
O13 C26 C25 117.7(9) .
C21 C26 C25 119.4(10) .
O18 C27 O17 121.9(10) .
O18 C27 C28 124.7(11) .
O17 C27 C28 113.2(10) .
O18 C27 K1 58.6(6) .
O17 C27 K1 65.4(5) .
C28 C27 K1 161.6(8) .
N3 C28 C27 103.9(9) .
N3 C28 C29 113.8(11) .
C27 C28 C29 110.0(9) .
N3 C28 H28 109.6 .
C27 C28 H28 109.6 .
C29 C28 H28 109.6 .
C30 C29 C32 124(2) .
C30 C29 C28 113.1(10) .
C32 C29 C28 103.4(13) .
C30 C29 C31 108.3(12) .
C32 C29 C31 101.2(16) .
C28 C29 C31 104.5(11) .
C30 C29 C32A 101.9(19) .
C32 C29 C32A 23.2(10) .
C28 C29 C32A 111.0(13) .
C31 C29 C32A 118.3(15) .
C29 C30 H30A 109.5 .
C29 C30 H30B 109.5 .
H30A C30 H30B 109.5 .
C29 C30 H30C 109.5 .
H30A C30 H30C 109.5 .
H30B C30 H30C 109.5 .
C29 C31 H31A 109.5 .
C29 C31 H31B 109.5 .
H31A C31 H31B 109.5 .
C29 C31 H31C 109.5 .
H31A C31 H31C 109.5 .
H31B C31 H31C 109.5 .
C29 C32 H32A 109.5 .
C29 C32 H32B 109.5 .
H32A C32 H32B 109.5 .
C29 C32 H32C 109.5 .
H32A C32 H32C 109.5 .
H32B C32 H32C 109.5 .
C29 C32A H32D 109.5 .
C29 C32A H32E 109.5 .
H32D C32A H32E 109.5 .
C29 C32A H32F 109.5 .
H32D C32A H32F 109.5 .
H32E C32A H32F 109.5 .
N3 C33 C34 123.5(12) .
N3 C33 H33 118.2 .
C34 C33 H33 118.2 .
C39 C34 C35 119.0(14) .
C39 C34 C33 123.1(11) .
C35 C34 C33 117.9(15) .
C34 C35 C36 115.2(17) .
C34 C35 H35 122.4 .
C36 C35 H35 122.4 .
C37 C36 C35 126.3(15) .
C37 C36 Cl5 119.4(12) .
C35 C36 Cl5 113.5(14) .
C36 C37 C38 118.3(16) .
C36 C37 H37 120.9 .
C38 C37 H37 120.9 .
C37 C38 C39 118.9(18) .
C37 C38 Cl6 118.9(15) .
C39 C38 Cl6 122.1(14) .
O16 C39 C34 122.1(11) .
O16 C39 C38 116.1(14) .
C34 C39 C38 121.7(14) .
O19 C40 O20 123.4(10) .
O19 C40 C41 124.3(10) .
O20 C40 C41 112.3(10) .
O19 C40 K1 60.2(6) .
O20 C40 K1 64.9(5) .
C41 C40 K1 164.0(7) .
N4 C41 C40 106.7(8) .
N4 C41 C42 113.9(9) .
C40 C41 C42 111.7(9) .
N4 C41 H41 108.1 .
C40 C41 H41 108.1 .
C42 C41 H41 108.1 .
C45 C42 C43 112.0(13) .
C45 C42 C44 107.1(11) .
C43 C42 C44 109.9(13) .
C45 C42 C41 109.0(10) .
C43 C42 C41 111.3(10) .
C44 C42 C41 107.3(11) .
C42 C43 H43A 109.5 .
C42 C43 H43B 109.5 .
H43A C43 H43B 109.5 .
C42 C43 H43C 109.5 .
H43A C43 H43C 109.5 .
H43B C43 H43C 109.5 .
C42 C44 H44A 109.5 .
C42 C44 H44B 109.5 .
H44A C44 H44B 109.5 .
C42 C44 H44C 109.5 .
H44A C44 H44C 109.5 .
H44B C44 H44C 109.5 .
C42 C45 H45A 109.5 .
C42 C45 H45B 109.5 .
H45A C45 H45B 109.5 .
C42 C45 H45C 109.5 .
H45A C45 H45C 109.5 .
H45B C45 H45C 109.5 .
N4 C46 C47 124.4(9) .
N4 C46 H46 117.8 .
C47 C46 H46 117.8 .
C48 C47 C52 120.3(10) .
C48 C47 C46 117.9(9) .
C52 C47 C46 121.6(9) .
C47 C48 C49 119.0(11) .
C47 C48 H48 120.5 .
C49 C48 H48 120.5 .
C48 C49 C50 121.2(10) .
C48 C49 Cl7 119.3(9) .
C50 C49 Cl7 119.6(9) .
C51 C50 C49 118.7(10) .
C51 C50 H50 120.6 .
C49 C50 H50 120.6 .
C50 C51 C52 121.8(9) .
C50 C51 Cl8 119.5(8) .
C52 C51 Cl8 118.7(7) .
O21 C52 C47 122.3(9) .
O21 C52 C51 118.6(9) .
C47 C52 C51 119.0(9) .
O23A C54 O23 41(2) .

loop_
_geom_bond_atom_site_label_1
_geom_bond_atom_site_label_2
_geom_bond_distance
_geom_bond_site_symmetry_2
V1 O1 1.585(6) .
V1 O9 1.873(6) .
V1 O6 1.872(6) .
V1 O7 1.874(6) .
V1 O8 1.881(7) .
V1 V5 3.033(2) .
V1 V2 3.039(2) .
V1 V3 3.049(2) .
V1 V4 3.076(2) .
V2 O2 1.589(7) .
V2 O6 1.813(6) .
V2 O12 1.850(6) .
V2 O10 1.947(6) .
V2 N1 2.135(7) .
V2 O9 2.364(6) .
V3 O3 1.580(7) .
V3 O7 1.788(7) .
V3 O13 1.886(7) .
V3 O14 1.952(7) .
V3 N2 2.125(9) .
V3 O6 2.464(6) .
V4 O4 1.571(8) .
V4 O8 1.806(7) .
V4 O16 1.847(8) .
V4 O17 1.950(7) .
V4 N3 2.103(9) .
V4 O7 2.450(7) .
V5 O5 1.581(7) .
V5 O9 1.801(6) .
V5 O21 1.879(7) .
V5 O20 1.935(7) .
V5 N4 2.121(8) .
V5 O8 2.377(7) .
K1 O18 2.820(8) .
K1 O19 2.860(9) .
K1 O15 2.896(8) .
K1 O10 2.932(7) .
K1 O20 2.951(7) .
K1 O17 2.957(7) .
K1 O11 2.965(7) .
K1 O14 2.996(7) .
K1 C27 3.253(11) .
K1 C40 3.259(11) .
K1 C14 3.263(12) .
K1 C1 3.312(10) .
Cl1 C10 1.729(9) .
Cl1 K1 3.544(3) 1_545
Cl2 C12 1.742(9) .
Cl3 C23 1.749(14) .
Cl4 C25 1.736(11) .
Cl5 C36 1.859(14) .
Cl6 C38 1.69(2) .
Cl7 C49 1.735(12) .
Cl8 C51 1.725(10) .
O10 C1 1.309(11) .
O11 C1 1.231(11) .
O12 C13 1.317(11) .
O13 C26 1.331(12) .
O14 C14 1.305(13) .
O15 C14 1.176(13) .
O16 C39 1.315(15) .
O17 C27 1.306(13) .
O18 C27 1.199(14) .
O19 C40 1.196(13) .
O20 C40 1.340(12) .
O21 C52 1.315(12) .
O22 C53 1.56(3) .
O23 C54 1.56(5) .
O23A C54 1.39(4) .
O24 C55 1.34(5) .
N1 C7 1.286(12) .
N1 C2 1.472(11) .
N2 C20 1.306(14) .
N2 C15 1.465(13) .
N3 C33 1.326(13) .
N3 C28 1.463(14) .
N4 C46 1.282(12) .
N4 C41 1.471(13) .
C1 C2 1.540(13) .
C2 C3 1.517(14) .
C2 H2 0.9800 .
C3 C4 1.536(14) .
C3 C6 1.536(15) .
C3 C5 1.551(16) .
C4 H4A 0.9600 .
C4 H4B 0.9600 .
C4 H4C 0.9600 .
C5 H5A 0.9600 .
C5 H5B 0.9600 .
C5 H5C 0.9600 .
C6 H6A 0.9600 .
C6 H6B 0.9600 .
C6 H6C 0.9600 .
C7 C8 1.454(13) .
C7 H7 0.9300 .
C8 C13 1.403(13) .
C8 C9 1.406(12) .
C9 C10 1.394(13) .
C9 H9 0.9300 .
C10 C11 1.403(13) .
C11 C12 1.346(14) .
C11 H11 0.9300 .
C12 C13 1.384(13) .
C14 C15 1.560(16) .
C15 C16 1.557(17) .
C15 H15 0.9800 .
C16 C19 1.48(2) .
C16 C17 1.548(19) .
C16 C18 1.59(2) .
C17 H17A 0.9600 .
C17 H17B 0.9600 .
C17 H17C 0.9600 .
C18 H18A 0.9600 .
C18 H18B 0.9600 .
C18 H18C 0.9600 .
C19 H19A 0.9600 .
C19 H19B 0.9600 .
C19 H19C 0.9600 .
C20 C21 1.386(15) .
C20 H20 0.9300 .
C21 C26 1.384(14) .
C21 C22 1.403(15) .
C22 C23 1.389(17) .
C22 H22 0.9300 .
C23 C24 1.348(17) .
C24 C25 1.391(15) .
C24 H24 0.9300 .
C25 C26 1.388(14) .
C27 C28 1.561(16) .
C28 C29 1.563(16) .
C28 H28 0.9800 .
C29 C30 1.468(19) .
C29 C32 1.50(2) .
C29 C31 1.63(2) .
C29 C32A 1.72(3) .
C30 H30A 0.9600 .
C30 H30B 0.9600 .
C30 H30C 0.9600 .
C31 H31A 0.9600 .
C31 H31B 0.9600 .
C31 H31C 0.9600 .
C32 H32A 0.9600 .
C32 H32B 0.9600 .
C32 H32C 0.9600 .
C32A H32D 0.9600 .
C32A H32E 0.9600 .
C32A H32F 0.9600 .
C33 C34 1.430(18) .
C33 H33 0.9300 .
C34 C39 1.359(19) .
C34 C35 1.39(2) .
C35 C36 1.40(2) .
C35 H35 0.9300 .
C36 C37 1.31(2) .
C37 C38 1.34(2) .
C37 H37 0.9300 .
C38 C39 1.42(2) .
C40 C41 1.545(16) .
C41 C42 1.577(15) .
C41 H41 0.9800 .
C42 C45 1.512(19) .
C42 C43 1.518(18) .
C42 C44 1.56(2) .
C43 H43A 0.9600 .
C43 H43B 0.9600 .
C43 H43C 0.9600 .
C44 H44A 0.9600 .
C44 H44B 0.9600 .
C44 H44C 0.9600 .
C45 H45A 0.9600 .
C45 H45B 0.9600 .
C45 H45C 0.9600 .
C46 C47 1.479(15) .
C46 H46 0.9300 .
C47 C48 1.393(14) .
C47 C52 1.394(14) .
C48 C49 1.394(17) .
C48 H48 0.9300 .
C49 C50 1.400(16) .
C50 C51 1.360(14) .
C50 H50 0.9300 .
C51 C52 1.401(14) .
C57 O26 1.12(6) .
O26A C57A 1.52(5) .
C56 O25 1.25(6) .
